data_7704981
loop_
_publ_author_name
'Shamsieva, Aliia V.'
'Musina, Elvira I.'
'Gerasimova, Tatiana P.'
'Strelnik, Igor D.'
'Strelnik, Anna G.'
'Kolesnikov, Ilya E.'
'Kalinichev, Alexey A.'
'Islamov, Daut R.'
'Samigullina, Aida I.'
'L\"onnecke, Peter'
'Katsyuba, Sergey A.'
'Hey-Hawkins, Evamarie'
'Karasik, Andrey A.'
'Sinyashin, Oleg G.'

_publ_section_title
;
 Triple-bridged helical binuclear copper(i) complexes: Head-to-head and
 head-to-tail isomerism and the solid-state luminescence.
;
_journal_issue 34
_journal_name_full 'Dalton transactions (Cambridge, England : 2003)'
_journal_page_first 11997
_journal_page_last 12008
_journal_paper_doi 10.1039/d0dt01843k
_journal_volume 49
_journal_year 2020
_chemical_formula_moiety 'C27 H36 Br Cu2 N3 P3 1+, 2(C2 H6 O), Br 1-'
_chemical_formula_sum 'C31 H48 Br2 Cu2 N3 O2 P3'
_chemical_formula_weight 874.53
_space_group_crystal_system triclinic
_space_group_IT_number 2
_space_group_name_Hall '-P 1'
_space_group_name_H-M_alt 'P -1'
_atom_sites_solution_hydrogens geom
_atom_sites_solution_primary dual
_atom_sites_solution_secondary difmap
_audit_creation_method SHELXL-2018/3
_audit_update_record
;
2020-05-11 deposited with the CCDC.	2020-07-31 downloaded from the CCDC.
;
_cell_angle_alpha 84.174(3)
_cell_angle_beta 78.867(4)
_cell_angle_gamma 76.930(4)
_cell_formula_units_Z 2
_cell_length_a 9.2270(5)
_cell_length_b 14.0796(6)
_cell_length_c 14.6601(5)
_cell_measurement_reflns_used 8899
_cell_measurement_temperature 170(2)
_cell_measurement_theta_max 30.9320
_cell_measurement_theta_min 2.3090
_cell_volume 1816.94(14)
_computing_cell_refinement
;
CrysAlisPro, Agilent Technologies,
Version 1.171.37.35 (release 13-08-2014 CrysAlis171 .NET)
(compiled Aug 13 2014,18:06:01)
;
_computing_data_collection
;
CrysAlisPro, Agilent Technologies,
Version 1.171.37.35 (release 13-08-2014 CrysAlis171 .NET)
(compiled Aug 13 2014,18:06:01)
;
_computing_data_reduction
;
CrysAlisPro, Agilent Technologies,
Version 1.171.37.35 (release 13-08-2014 CrysAlis171 .NET)
(compiled Aug 13 2014,18:06:01)
;
_computing_molecular_graphics
;
 ORTEP3 for Windows
 L. J. Farrugia, J. Appl. Crystallogr. 1997, 30, 565.
;
_computing_publication_material
;
 WINGX
 L.J. Farrugia,
 J. Appl. Cryst., 2012, 45, 849-854.
;
_computing_structure_refinement 'SHELXL-2018/3 (Sheldrick, 2018)'
_computing_structure_solution
;
 SHELXT-2014
 Program for Crystal Structure Analysis (Release 2014-4)
 G. M. Sheldrick, Instit\"ut f\"ur Anorganische Chemie der Universit\"at,
 Tammanstrasse 4, D-3400 G\"ottingen, Germany.
 G. M. Sheldrick, Acta. Cryst., 2015, A71, 3 - 8
;
_diffrn_ambient_temperature 170(2)
_diffrn_detector_area_resol_mean 16.3560
_diffrn_measured_fraction_theta_full 1.000
_diffrn_measured_fraction_theta_max 0.895
_diffrn_measurement_device_type 'Xcalibur, Sapphire3, Gemini'
_diffrn_measurement_method '\w scans'
_diffrn_radiation_type MoK\a
_diffrn_radiation_wavelength 0.71073
_diffrn_reflns_av_R_equivalents 0.0326
_diffrn_reflns_av_unetI/netI 0.0524
_diffrn_reflns_Laue_measured_fraction_full 1.000
_diffrn_reflns_Laue_measured_fraction_max 0.895
_diffrn_reflns_limit_h_max 13
_diffrn_reflns_limit_h_min -13
_diffrn_reflns_limit_k_max 21
_diffrn_reflns_limit_k_min -21
_diffrn_reflns_limit_l_max 21
_diffrn_reflns_limit_l_min -21
_diffrn_reflns_number 27187
_diffrn_reflns_point_group_measured_fraction_full 1.000
_diffrn_reflns_point_group_measured_fraction_max 0.895
_diffrn_reflns_theta_full 30.510
_diffrn_reflns_theta_max 32.635
_diffrn_reflns_theta_min 1.992
_diffrn_source 'Enhance (Mo) X-ray Source'
_exptl_absorpt_coefficient_mu 3.533
_exptl_absorpt_correction_T_max 1.00000
_exptl_absorpt_correction_T_min 0.79607
_exptl_absorpt_correction_type multi-scan
_exptl_absorpt_process_details
;
CrysAlisPro, Agilent Technologies,
Version 1.171.37.35 (release 13-08-2014 CrysAlis171 .NET)
(compiled Aug 13 2014,18:06:01)
Empirical absorption correction using spherical harmonics,
 implemented in SCALE3 ABSPACK scaling algorithm.
Empirical absorption correction using spherical harmonics,
 implemented in SCALE3 ABSPACK scaling algorithm.
;
_exptl_crystal_colour 'clear colourless'
_exptl_crystal_density_diffrn 1.599
_exptl_crystal_description needle
_exptl_crystal_F_000 888
_exptl_crystal_size_max 0.25
_exptl_crystal_size_mid 0.20
_exptl_crystal_size_min 0.05
_refine_diff_density_max 1.262
_refine_diff_density_min -0.977
_refine_diff_density_rms 0.104
_refine_ls_extinction_method none
_refine_ls_goodness_of_fit_ref 1.023
_refine_ls_hydrogen_treatment constr
_refine_ls_matrix_type full
_refine_ls_number_parameters 427
_refine_ls_number_reflns 11896
_refine_ls_number_restraints 84
_refine_ls_restrained_S_all 1.020
_refine_ls_R_factor_all 0.0712
_refine_ls_R_factor_gt 0.0426
_refine_ls_shift/su_max 0.001
_refine_ls_shift/su_mean 0.000
_refine_ls_structure_factor_coef Fsqd
_refine_ls_weighting_details 'w=1/[\s^2^(Fo^2^)+(0.0438P)^2^+1.1150P] where P=(Fo^2^+2Fc^2^)/3'
_refine_ls_weighting_scheme calc
_refine_ls_wR_factor_gt 0.0932
_refine_ls_wR_factor_ref 0.1069
_reflns_Friedel_coverage 0.000
_reflns_number_gt 8552
_reflns_number_total 11896
_reflns_threshold_expression 'I > 2\s(I)'
_cod_data_source_file d0dt01843k2.cif
_cod_data_source_block 4HT_Br_x2331fin
_cod_depositor_comments 'Adding full bibliography for 7704978--7704982.cif.'
_cod_original_cell_volume 1816.94(15)
_cod_database_code 7704981
_shelx_shelxl_version_number 2018/3
_shelx_space_group_comment
;
The symmetry employed for this shelxl refinement is uniquely defined
by the following loop, which should always be used as a source of
symmetry information in preference to the above space-group names.
They are only intended as comments.
;

loop_
_space_group_symop_operation_xyz
'x, y, z'
'-x, -y, -z'

loop_
_atom_site_label
_atom_site_type_symbol
_atom_site_fract_x
_atom_site_fract_y
_atom_site_fract_z
_atom_site_U_iso_or_equiv
_atom_site_adp_type
_atom_site_occupancy
_atom_site_site_symmetry_order
_atom_site_calc_flag
_atom_site_refinement_flags_posn
_atom_site_refinement_flags_adp
_atom_site_refinement_flags_occupancy
_atom_site_disorder_assembly
_atom_site_disorder_group
Br1 Br -0.00783(3) 0.24308(2) 0.65370(2) 0.02885(7) Uani 1 1 d . . . . .
Br2 Br 0.94079(4) 0.25064(3) 0.19427(3) 0.04517(10) Uani 1 1 d . . . . .
Cu1 Cu 0.27346(4) 0.23466(2) 0.63633(2) 0.02150(8) Uani 1 1 d . . . . .
Cu2 Cu 0.55269(4) 0.24141(2) 0.66345(2) 0.02233(8) Uani 1 1 d . . . . .
P1 P 0.30216(8) 0.13406(5) 0.76281(5) 0.02110(14) Uani 1 1 d . . . . .
P2 P 0.2701(5) 0.3966(4) 0.6363(3) 0.0235(5) Uani 0.633(7) 1 d D U P A 1
P2' P 0.2508(9) 0.3955(7) 0.6579(5) 0.0235(5) Uani 0.367(7) 1 d D U P A 2
P3 P 0.62718(8) 0.17796(5) 0.52710(5) 0.01953(13) Uani 1 1 d . . . . .
N1 N 0.5961(3) 0.12340(17) 0.75726(16) 0.0224(5) Uani 1 1 d . . . . .
N2 N 0.5225(3) 0.37401(17) 0.70831(17) 0.0256(5) Uani 1 1 d . . . . .
N3 N 0.3425(3) 0.21076(16) 0.49414(16) 0.0218(4) Uani 1 1 d . . . . .
C11 C 0.4887(3) 0.0703(2) 0.78719(18) 0.0221(5) Uani 1 1 d . . . . .
C12 C 0.5224(3) -0.0220(2) 0.8306(2) 0.0289(6) Uani 1 1 d . . . . .
H12 H 0.445208 -0.057731 0.852026 0.035 Uiso 1 1 calc R U . . .
C13 C 0.6696(4) -0.0617(2) 0.8425(2) 0.0322(7) Uani 1 1 d . . . . .
H13 H 0.694995 -0.125384 0.871282 0.039 Uiso 1 1 calc R U . . .
C14 C 0.7786(4) -0.0078(2) 0.8123(2) 0.0317(7) Uani 1 1 d . . . . .
H14 H 0.880381 -0.033580 0.819558 0.038 Uiso 1 1 calc R U . . .
C15 C 0.7373(3) 0.0841(2) 0.7712(2) 0.0296(6) Uani 1 1 d . . . . .
H15 H 0.812544 0.121731 0.751777 0.036 Uiso 1 1 calc R U . . .
C16 C 0.1829(3) 0.0430(2) 0.7945(2) 0.0282(6) Uani 1 1 d . . . . .
H16A H 0.112460 0.049467 0.750081 0.034 Uiso 1 1 calc R U . . .
H16B H 0.246536 -0.023853 0.792969 0.034 Uiso 1 1 calc R U . . .
C17 C 0.0949(5) 0.0618(4) 0.8925(3) 0.0558(11) Uani 1 1 d . . . . .
H17A H -0.009348 0.098020 0.889044 0.067 Uiso 1 1 calc R U . . .
H17B H 0.089024 -0.001281 0.928090 0.067 Uiso 1 1 calc R U . . .
C18 C 0.1707(5) 0.1196(3) 0.9413(2) 0.0530(10) Uani 1 1 d . . . . .
H18A H 0.258130 0.076547 0.964714 0.064 Uiso 1 1 calc R U . . .
H18B H 0.099139 0.150466 0.994779 0.064 Uiso 1 1 calc R U . . .
C19 C 0.2237(4) 0.1981(2) 0.8704(2) 0.0354(7) Uani 1 1 d . . . . .
H19A H 0.301734 0.224399 0.891445 0.043 Uiso 1 1 calc R U . . .
H19B H 0.137907 0.252640 0.860964 0.043 Uiso 1 1 calc R U . . .
C21 C 0.3910(3) 0.4391(2) 0.7035(2) 0.0274(6) Uani 1 1 d . . . . .
C22 C 0.3627(4) 0.5303(2) 0.7389(2) 0.0379(7) Uani 1 1 d . . . . .
H22 H 0.269263 0.574865 0.736118 0.045 Uiso 1 1 calc R U . . .
C23 C 0.4722(5) 0.5557(3) 0.7783(3) 0.0464(9) Uani 1 1 d . . . . .
H23 H 0.453884 0.617626 0.803800 0.056 Uiso 1 1 calc R U . . .
C24 C 0.6071(5) 0.4911(3) 0.7804(3) 0.0449(9) Uani 1 1 d . . . . .
H24 H 0.684652 0.508133 0.805590 0.054 Uiso 1 1 calc R U . . .
C25 C 0.6282(4) 0.4005(2) 0.7451(2) 0.0346(7) Uani 1 1 d . . . . .
H25 H 0.721435 0.355360 0.746978 0.042 Uiso 1 1 calc R U . . .
C31 C 0.4875(3) 0.20200(19) 0.44970(19) 0.0221(5) Uani 1 1 d . . . . .
C32 C 0.5237(3) 0.2091(2) 0.3535(2) 0.0287(6) Uani 1 1 d . . . . .
H32 H 0.625925 0.204726 0.323886 0.034 Uiso 1 1 calc R U . . .
C33 C 0.4103(4) 0.2226(2) 0.3003(2) 0.0317(7) Uani 1 1 d . . . . .
H33 H 0.433405 0.228198 0.234259 0.038 Uiso 1 1 calc R U . . .
C34 C 0.2640(4) 0.2278(2) 0.3456(2) 0.0311(6) Uani 1 1 d . . . . .
H34 H 0.184274 0.235376 0.311304 0.037 Uiso 1 1 calc R U . . .
C35 C 0.2344(3) 0.2219(2) 0.4420(2) 0.0276(6) Uani 1 1 d . . . . .
H35 H 0.132849 0.225808 0.472762 0.033 Uiso 1 1 calc R U . . .
C36 C 0.8068(3) 0.1879(2) 0.4507(2) 0.0291(6) Uani 1 1 d . . . . .
H36A H 0.787954 0.235174 0.397369 0.035 Uiso 1 1 calc R U . . .
H36B H 0.872644 0.211130 0.485588 0.035 Uiso 1 1 calc R U . . .
C37 C 0.8835(4) 0.0869(3) 0.4160(3) 0.0444(9) Uani 1 1 d . . . . .
H37A H 0.917089 0.092297 0.347671 0.053 Uiso 1 1 calc R U . . .
H37B H 0.973732 0.060436 0.445165 0.053 Uiso 1 1 calc R U . . .
C38 C 0.7744(4) 0.0174(2) 0.4399(2) 0.0356(7) Uani 1 1 d . . . . .
H38A H 0.710494 0.024677 0.391531 0.043 Uiso 1 1 calc R U . . .
H38B H 0.831246 -0.051143 0.443373 0.043 Uiso 1 1 calc R U . . .
C39 C 0.6766(3) 0.0437(2) 0.5338(2) 0.0259(6) Uani 1 1 d . . . . .
H39A H 0.733400 0.018666 0.585143 0.031 Uiso 1 1 calc R U . . .
H39B H 0.584644 0.016192 0.544006 0.031 Uiso 1 1 calc R U . . .
C26 C 0.3168(7) 0.4554(4) 0.5198(4) 0.0300(12) Uani 0.633(7) 1 d D U P A 1
H26A H 0.427645 0.447089 0.500510 0.036 Uiso 0.633(7) 1 calc R U P A 1
H26B H 0.276825 0.426963 0.473286 0.036 Uiso 0.633(7) 1 calc R U P A 1
C27 C 0.2421(7) 0.5626(4) 0.5288(4) 0.0385(14) Uani 0.633(7) 1 d D U P A 1
H27A H 0.229911 0.594944 0.466693 0.046 Uiso 0.633(7) 1 calc R U P A 1
H27B H 0.304996 0.596125 0.556662 0.046 Uiso 0.633(7) 1 calc R U P A 1
C28 C 0.0839(16) 0.5678(9) 0.5929(10) 0.041(3) Uani 0.633(7) 1 d D U P A 1
H28A H 0.054791 0.629355 0.625414 0.050 Uiso 0.633(7) 1 calc R U P A 1
H28B H 0.007096 0.568006 0.554070 0.050 Uiso 0.633(7) 1 calc R U P A 1
C29 C 0.0870(6) 0.4830(4) 0.6630(5) 0.0369(14) Uani 0.633(7) 1 d D U P A 1
H29A H 0.003515 0.450267 0.660837 0.044 Uiso 0.633(7) 1 calc R U P A 1
H29B H 0.073656 0.505903 0.726333 0.044 Uiso 0.633(7) 1 calc R U P A 1
C26' C 0.2366(14) 0.4769(7) 0.5519(7) 0.040(2) Uani 0.367(7) 1 d D U P A 2
H26C H 0.330691 0.501572 0.531297 0.048 Uiso 0.367(7) 1 calc R U P A 2
H26D H 0.221822 0.440700 0.501058 0.048 Uiso 0.367(7) 1 calc R U P A 2
C27' C 0.102(3) 0.5625(15) 0.5743(18) 0.043(5) Uani 0.367(7) 1 d D U P A 2
H27C H 0.057382 0.587656 0.517955 0.051 Uiso 0.367(7) 1 calc R U P A 2
H27D H 0.133091 0.616300 0.598589 0.051 Uiso 0.367(7) 1 calc R U P A 2
C28' C -0.0165(12) 0.5193(7) 0.6508(8) 0.053(3) Uani 0.367(7) 1 d D U P A 2
H28C H -0.094203 0.572986 0.680801 0.063 Uiso 0.367(7) 1 calc R U P A 2
H28D H -0.067443 0.478561 0.621780 0.063 Uiso 0.367(7) 1 calc R U P A 2
C29' C 0.0685(9) 0.4579(6) 0.7227(7) 0.034(2) Uani 0.367(7) 1 d D U P A 2
H29C H 0.011026 0.409620 0.756351 0.041 Uiso 0.367(7) 1 calc R U P A 2
H29D H 0.084607 0.499806 0.768506 0.041 Uiso 0.367(7) 1 calc R U P A 2
O1 O 0.6595(7) 0.2113(4) 0.1133(3) 0.0525(10) Uiso 0.616(7) 1 d D . P B 1
H1O1 H 0.732550 0.216796 0.137374 0.079 Uiso 0.616(7) 1 calc R U P B 1
C90 C 0.6814(7) 0.2462(6) 0.0185(3) 0.0578(16) Uiso 0.616(7) 1 d D . P B 1
H90A H 0.783665 0.215449 -0.013206 0.069 Uiso 0.616(7) 1 calc R U P B 1
H90B H 0.673244 0.317828 0.014301 0.069 Uiso 0.616(7) 1 calc R U P B 1
C91 C 0.5620(10) 0.2218(7) -0.0292(5) 0.091(3) Uiso 0.616(7) 1 d D . P B 1
H91A H 0.580222 0.150911 -0.033393 0.136 Uiso 0.616(7) 1 calc R U P B 1
H91B H 0.567919 0.253826 -0.091993 0.136 Uiso 0.616(7) 1 calc R U P B 1
H91C H 0.461329 0.244969 0.007125 0.136 Uiso 0.616(7) 1 calc R U P B 1
O1' O 0.6867(12) 0.1912(7) 0.1024(5) 0.0525(10) Uiso 0.384(7) 1 d D . P B 2
H1O' H 0.772498 0.163011 0.113494 0.079 Uiso 0.384(7) 1 calc R U P B 2
C90' C 0.6879(13) 0.1957(7) 0.0051(5) 0.0578(16) Uiso 0.384(7) 1 d D . P B 2
H90C H 0.582984 0.208268 -0.006835 0.069 Uiso 0.384(7) 1 calc R U P B 2
H90D H 0.742879 0.132451 -0.020501 0.069 Uiso 0.384(7) 1 calc R U P B 2
C91' C 0.7651(15) 0.2774(8) -0.0429(6) 0.074(4) Uiso 0.384(7) 1 d D . P B 2
H91D H 0.691817 0.339909 -0.038958 0.111 Uiso 0.384(7) 1 calc R U P B 2
H91E H 0.804061 0.264162 -0.108435 0.111 Uiso 0.384(7) 1 calc R U P B 2
H91F H 0.848891 0.280634 -0.011962 0.111 Uiso 0.384(7) 1 calc R U P B 2
O2 O 1.2350(11) 0.3485(7) 0.1152(6) 0.110(3) Uiso 0.580(13) 1 d D . P C 1
H2O2 H 1.164267 0.334756 0.156152 0.166 Uiso 0.580(13) 1 calc R U P C 1
C92 C 1.1746(10) 0.4197(13) 0.0490(11) 0.183(5) Uiso 0.580(13) 1 d D . P C 1
H92A H 1.113289 0.478102 0.080960 0.219 Uiso 0.580(13) 1 calc R U P C 1
H92B H 1.108216 0.392984 0.017450 0.219 Uiso 0.580(13) 1 calc R U P C 1
C93 C 1.3040(14) 0.4482(9) -0.0228(7) 0.114(5) Uiso 0.580(13) 1 d D . P C 1
H93A H 1.332899 0.504377 -0.002278 0.171 Uiso 0.580(13) 1 calc R U P C 1
H93B H 1.271124 0.465535 -0.083096 0.171 Uiso 0.580(13) 1 calc R U P C 1
H93C H 1.391019 0.393026 -0.028908 0.171 Uiso 0.580(13) 1 calc R U P C 1
O2' O 1.1808(10) 0.3909(7) 0.1353(5) 0.064(3) Uiso 0.420(13) 1 d D . P C 2
H2O' H 1.199259 0.331602 0.153588 0.096 Uiso 0.420(13) 1 calc R U P C 2
C92' C 1.209(3) 0.3994(12) 0.0364(5) 0.183(5) Uiso 0.420(13) 1 d D . P C 2
H92C H 1.152563 0.358523 0.011927 0.219 Uiso 0.420(13) 1 calc R U P C 2
H92D H 1.318075 0.376116 0.012856 0.219 Uiso 0.420(13) 1 calc R U P C 2
C93' C 1.159(4) 0.5063(14) 0.0030(12) 0.255(19) Uiso 0.420(13) 1 d D . P C 2
H93D H 1.122039 0.509400 -0.055833 0.382 Uiso 0.420(13) 1 calc R U P C 2
H93E H 1.244969 0.538425 -0.006570 0.382 Uiso 0.420(13) 1 calc R U P C 2
H93F H 1.077904 0.539535 0.049921 0.382 Uiso 0.420(13) 1 calc R U P C 2

loop_
_atom_site_aniso_label
_atom_site_aniso_U_11
_atom_site_aniso_U_22
_atom_site_aniso_U_33
_atom_site_aniso_U_23
_atom_site_aniso_U_13
_atom_site_aniso_U_12
Br1 0.01770(13) 0.03038(15) 0.03692(17) -0.00058(12) -0.00226(11) -0.00467(11)
Br2 0.0432(2) 0.0454(2) 0.0401(2) -0.00389(15) -0.00830(16) 0.00629(16)
Cu1 0.01887(16) 0.02002(16) 0.02485(17) -0.00002(12) -0.00329(13) -0.00356(12)
Cu2 0.02261(17) 0.01910(16) 0.02466(17) -0.00339(12) -0.00360(13) -0.00268(13)
P1 0.0188(3) 0.0229(3) 0.0208(3) -0.0013(3) -0.0017(3) -0.0042(3)
P2 0.0192(12) 0.0181(4) 0.0312(18) -0.0009(12) -0.0016(11) -0.0024(7)
P2' 0.0192(12) 0.0181(4) 0.0312(18) -0.0009(12) -0.0016(11) -0.0024(7)
P3 0.0178(3) 0.0179(3) 0.0227(3) -0.0025(2) -0.0026(3) -0.0035(2)
N1 0.0218(11) 0.0230(11) 0.0230(11) 0.0007(9) -0.0040(9) -0.0068(9)
N2 0.0230(12) 0.0232(12) 0.0303(13) -0.0062(9) -0.0025(10) -0.0042(9)
N3 0.0200(11) 0.0206(11) 0.0241(11) -0.0001(9) -0.0049(9) -0.0026(9)
C11 0.0233(13) 0.0241(13) 0.0191(12) -0.0014(10) -0.0039(10) -0.0054(10)
C12 0.0283(15) 0.0256(14) 0.0335(16) 0.0050(12) -0.0078(12) -0.0078(12)
C13 0.0323(16) 0.0259(15) 0.0392(17) 0.0054(13) -0.0135(14) -0.0048(12)
C14 0.0245(15) 0.0334(16) 0.0371(17) 0.0016(13) -0.0114(13) -0.0025(12)
C15 0.0220(14) 0.0348(16) 0.0328(16) 0.0019(12) -0.0054(12) -0.0085(12)
C16 0.0270(15) 0.0335(16) 0.0266(14) 0.0036(12) -0.0053(12) -0.0133(12)
C17 0.052(2) 0.079(3) 0.036(2) -0.0040(19) 0.0137(18) -0.032(2)
C18 0.053(2) 0.081(3) 0.0233(17) -0.0093(18) 0.0024(16) -0.015(2)
C19 0.0318(17) 0.0404(18) 0.0325(17) -0.0146(13) -0.0041(13) -0.0001(14)
C21 0.0282(15) 0.0206(13) 0.0317(15) -0.0038(11) -0.0031(12) -0.0026(11)
C22 0.0424(19) 0.0222(15) 0.047(2) -0.0093(13) -0.0069(16) 0.0002(13)
C23 0.060(2) 0.0319(18) 0.052(2) -0.0171(16) -0.0127(19) -0.0116(17)
C24 0.049(2) 0.044(2) 0.050(2) -0.0182(16) -0.0135(18) -0.0158(17)
C25 0.0304(16) 0.0375(18) 0.0381(18) -0.0113(14) -0.0050(13) -0.0083(14)
C31 0.0208(13) 0.0198(13) 0.0254(13) -0.0025(10) -0.0027(10) -0.0043(10)
C32 0.0272(15) 0.0324(16) 0.0251(14) -0.0022(12) -0.0008(12) -0.0063(12)
C33 0.0362(17) 0.0364(17) 0.0230(14) -0.0024(12) -0.0080(12) -0.0060(13)
C34 0.0296(16) 0.0346(16) 0.0306(16) -0.0011(12) -0.0130(13) -0.0039(13)
C35 0.0221(14) 0.0289(15) 0.0325(15) -0.0015(12) -0.0090(12) -0.0037(11)
C36 0.0218(14) 0.0354(16) 0.0317(15) -0.0029(12) -0.0025(12) -0.0106(12)
C37 0.0330(18) 0.0356(19) 0.048(2) 0.0030(15) 0.0142(15) 0.0059(14)
C38 0.0412(18) 0.0231(15) 0.0340(17) -0.0072(12) 0.0020(14) 0.0058(13)
C39 0.0286(15) 0.0195(13) 0.0290(14) -0.0013(10) -0.0034(12) -0.0054(11)
C26 0.035(3) 0.022(2) 0.033(3) 0.002(2) -0.008(2) -0.007(2)
C27 0.049(3) 0.023(2) 0.044(3) 0.006(2) -0.013(3) -0.005(2)
C28 0.039(5) 0.029(4) 0.052(6) -0.007(3) -0.018(4) 0.011(3)
C29 0.026(3) 0.022(2) 0.057(4) -0.005(2) -0.003(3) 0.002(2)
C26' 0.047(6) 0.038(5) 0.042(6) 0.006(4) -0.018(5) -0.017(5)
C27' 0.049(9) 0.033(8) 0.050(9) 0.005(6) -0.014(7) -0.015(6)
C28' 0.047(6) 0.030(5) 0.080(7) -0.011(5) -0.022(5) 0.008(4)
C29' 0.031(4) 0.023(4) 0.044(6) -0.010(4) -0.005(4) 0.002(3)

loop_
_atom_type_symbol
_atom_type_description
_atom_type_scat_dispersion_real
_atom_type_scat_dispersion_imag
_atom_type_scat_source
Br Br -0.2901 2.4595 'International Tables Vol C Tables 4.2.6.8 and 6.1.1.4'
Cu Cu 0.3201 1.2651 'International Tables Vol C Tables 4.2.6.8 and 6.1.1.4'
P P 0.1023 0.0942 'International Tables Vol C Tables 4.2.6.8 and 6.1.1.4'
O O 0.0106 0.0060 'International Tables Vol C Tables 4.2.6.8 and 6.1.1.4'
N N 0.0061 0.0033 'International Tables Vol C Tables 4.2.6.8 and 6.1.1.4'
C C 0.0033 0.0016 'International Tables Vol C Tables 4.2.6.8 and 6.1.1.4'
H H 0.0000 0.0000 'International Tables Vol C Tables 4.2.6.8 and 6.1.1.4'

loop_
_geom_angle_atom_site_label_1
_geom_angle_atom_site_label_2
_geom_angle_atom_site_label_3
_geom_angle
_geom_angle_site_symmetry_1
_geom_angle_site_symmetry_3
_geom_angle_publ_flag
N3 Cu1 P1 131.16(6) . . ?
N3 Cu1 P2 101.19(12) . . ?
P1 Cu1 P2 121.74(12) . . ?
N3 Cu1 P2' 109.32(17) . . ?
P1 Cu1 P2' 115.03(19) . . ?
N3 Cu1 Br1 100.49(6) . . ?
P1 Cu1 Br1 94.81(2) . . ?
P2 Cu1 Br1 99.29(12) . . ?
P2' Cu1 Br1 95.5(2) . . ?
N3 Cu1 Cu2 94.28(6) . . ?
P1 Cu1 Cu2 76.93(2) . . ?
P2 Cu1 Cu2 75.37(12) . . ?
P2' Cu1 Cu2 77.3(2) . . ?
Br1 Cu1 Cu2 165.056(18) . . ?
N2 Cu2 N1 117.77(10) . . ?
N2 Cu2 P3 134.82(8) . . ?
N1 Cu2 P3 103.89(7) . . ?
N2 Cu2 Cu1 102.80(7) . . ?
N1 Cu2 Cu1 101.60(6) . . ?
P3 Cu2 Cu1 84.09(2) . . ?
C11 P1 C19 100.78(14) . . ?
C11 P1 C16 104.80(13) . . ?
C19 P1 C16 93.46(15) . . ?
C11 P1 Cu1 122.39(9) . . ?
C19 P1 Cu1 111.48(11) . . ?
C16 P1 Cu1 118.81(9) . . ?
C26 P2 C29 93.0(3) . . ?
C26 P2 C21 102.7(3) . . ?
C29 P2 C21 103.3(3) . . ?
C26 P2 Cu1 114.1(3) . . ?
C29 P2 Cu1 119.1(3) . . ?
C21 P2 Cu1 120.3(2) . . ?
C21 P2' C29' 104.6(5) . . ?
C21 P2' C26' 100.6(5) . . ?
C29' P2' C26' 94.4(6) . . ?
C21 P2' Cu1 122.1(4) . . ?
C29' P2' Cu1 116.1(5) . . ?
C26' P2' Cu1 114.6(5) . . ?
C31 P3 C36 105.03(13) . . ?
C31 P3 C39 101.24(13) . . ?
C36 P3 C39 92.78(14) . . ?
C31 P3 Cu2 116.18(10) . . ?
C36 P3 Cu2 123.44(10) . . ?
C39 P3 Cu2 113.84(10) . . ?
C15 N1 C11 118.0(2) . . ?
C15 N1 Cu2 121.16(19) . . ?
C11 N1 Cu2 118.75(17) . . ?
C25 N2 C21 118.8(3) . . ?
C25 N2 Cu2 121.5(2) . . ?
C21 N2 Cu2 119.66(19) . . ?
C35 N3 C31 118.0(2) . . ?
C35 N3 Cu1 117.6(2) . . ?
C31 N3 Cu1 123.37(17) . . ?
N1 C11 C12 121.5(3) . . ?
N1 C11 P1 112.68(19) . . ?
C12 C11 P1 125.8(2) . . ?
C11 C12 C13 119.4(3) . . ?
C11 C12 H12 120.3 . . ?
C13 C12 H12 120.3 . . ?
C14 C13 C12 119.1(3) . . ?
C14 C13 H13 120.4 . . ?
C12 C13 H13 120.4 . . ?
C13 C14 C15 118.7(3) . . ?
C13 C14 H14 120.7 . . ?
C15 C14 H14 120.7 . . ?
N1 C15 C14 123.3(3) . . ?
N1 C15 H15 118.4 . . ?
C14 C15 H15 118.4 . . ?
C17 C16 P1 107.4(2) . . ?
C17 C16 H16A 110.2 . . ?
P1 C16 H16A 110.2 . . ?
C17 C16 H16B 110.2 . . ?
P1 C16 H16B 110.2 . . ?
H16A C16 H16B 108.5 . . ?
C18 C17 C16 110.2(3) . . ?
C18 C17 H17A 109.6 . . ?
C16 C17 H17A 109.6 . . ?
C18 C17 H17B 109.6 . . ?
C16 C17 H17B 109.6 . . ?
H17A C17 H17B 108.1 . . ?
C17 C18 C19 107.4(3) . . ?
C17 C18 H18A 110.2 . . ?
C19 C18 H18A 110.2 . . ?
C17 C18 H18B 110.2 . . ?
C19 C18 H18B 110.2 . . ?
H18A C18 H18B 108.5 . . ?
C18 C19 P1 104.4(2) . . ?
C18 C19 H19A 110.9 . . ?
P1 C19 H19A 110.9 . . ?
C18 C19 H19B 110.9 . . ?
P1 C19 H19B 110.9 . . ?
H19A C19 H19B 108.9 . . ?
N2 C21 C22 121.2(3) . . ?
N2 C21 P2' 115.9(3) . . ?
C22 C21 P2' 122.7(4) . . ?
N2 C21 P2 112.7(2) . . ?
C22 C21 P2 125.8(3) . . ?
C23 C22 C21 119.2(3) . . ?
C23 C22 H22 120.4 . . ?
C21 C22 H22 120.4 . . ?
C24 C23 C22 119.6(3) . . ?
C24 C23 H23 120.2 . . ?
C22 C23 H23 120.2 . . ?
C23 C24 C25 118.6(3) . . ?
C23 C24 H24 120.7 . . ?
C25 C24 H24 120.7 . . ?
N2 C25 C24 122.5(3) . . ?
N2 C25 H25 118.7 . . ?
C24 C25 H25 118.7 . . ?
N3 C31 C32 121.5(2) . . ?
N3 C31 P3 114.5(2) . . ?
C32 C31 P3 124.0(2) . . ?
C31 C32 C33 119.9(3) . . ?
C31 C32 H32 120.1 . . ?
C33 C32 H32 120.1 . . ?
C34 C33 C32 118.4(3) . . ?
C34 C33 H33 120.8 . . ?
C32 C33 H33 120.8 . . ?
C33 C34 C35 119.1(3) . . ?
C33 C34 H34 120.5 . . ?
C35 C34 H34 120.5 . . ?
N3 C35 C34 123.1(3) . . ?
N3 C35 H35 118.5 . . ?
C34 C35 H35 118.5 . . ?
C37 C36 P3 108.1(2) . . ?
C37 C36 H36A 110.1 . . ?
P3 C36 H36A 110.1 . . ?
C37 C36 H36B 110.1 . . ?
P3 C36 H36B 110.1 . . ?
H36A C36 H36B 108.4 . . ?
C38 C37 C36 110.4(3) . . ?
C38 C37 H37A 109.6 . . ?
C36 C37 H37A 109.6 . . ?
C38 C37 H37B 109.6 . . ?
C36 C37 H37B 109.6 . . ?
H37A C37 H37B 108.1 . . ?
C39 C38 C37 107.3(3) . . ?
C39 C38 H38A 110.3 . . ?
C37 C38 H38A 110.3 . . ?
C39 C38 H38B 110.3 . . ?
C37 C38 H38B 110.3 . . ?
H38A C38 H38B 108.5 . . ?
C38 C39 P3 104.66(19) . . ?
C38 C39 H39A 110.8 . . ?
P3 C39 H39A 110.8 . . ?
C38 C39 H39B 110.8 . . ?
P3 C39 H39B 110.8 . . ?
H39A C39 H39B 108.9 . . ?
C27 C26 P2 105.2(4) . . ?
C27 C26 H26A 110.7 . . ?
P2 C26 H26A 110.7 . . ?
C27 C26 H26B 110.7 . . ?
P2 C26 H26B 110.7 . . ?
H26A C26 H26B 108.8 . . ?
C26 C27 C28 107.4(6) . . ?
C26 C27 H27A 110.2 . . ?
C28 C27 H27A 110.2 . . ?
C26 C27 H27B 110.2 . . ?
C28 C27 H27B 110.2 . . ?
H27A C27 H27B 108.5 . . ?
C29 C28 C27 111.1(7) . . ?
C29 C28 H28A 109.4 . . ?
C27 C28 H28A 109.4 . . ?
C29 C28 H28B 109.4 . . ?
C27 C28 H28B 109.4 . . ?
H28A C28 H28B 108.0 . . ?
C28 C29 P2 108.8(6) . . ?
C28 C29 H29A 109.9 . . ?
P2 C29 H29A 109.9 . . ?
C28 C29 H29B 109.9 . . ?
P2 C29 H29B 109.9 . . ?
H29A C29 H29B 108.3 . . ?
C27' C26' P2' 108.3(11) . . ?
C27' C26' H26C 110.0 . . ?
P2' C26' H26C 110.0 . . ?
C27' C26' H26D 110.0 . . ?
P2' C26' H26D 110.0 . . ?
H26C C26' H26D 108.4 . . ?
C26' C27' C28' 105.4(13) . . ?
C26' C27' H27C 110.7 . . ?
C28' C27' H27C 110.7 . . ?
C26' C27' H27D 110.7 . . ?
C28' C27' H27D 110.7 . . ?
H27C C27' H27D 108.8 . . ?
C29' C28' C27' 108.1(12) . . ?
C29' C28' H28C 110.1 . . ?
C27' C28' H28C 110.1 . . ?
C29' C28' H28D 110.1 . . ?
C27' C28' H28D 110.1 . . ?
H28C C28' H28D 108.4 . . ?
C28' C29' P2' 106.2(7) . . ?
C28' C29' H29C 110.5 . . ?
P2' C29' H29C 110.5 . . ?
C28' C29' H29D 110.5 . . ?
P2' C29' H29D 110.5 . . ?
H29C C29' H29D 108.7 . . ?
C90 O1 H1O1 109.5 . . ?
O1 C90 C91 109.47(10) . . ?
O1 C90 H90A 109.8 . . ?
C91 C90 H90A 109.8 . . ?
O1 C90 H90B 109.8 . . ?
C91 C90 H90B 109.8 . . ?
H90A C90 H90B 108.2 . . ?
C90 C91 H91A 109.5 . . ?
C90 C91 H91B 109.5 . . ?
H91A C91 H91B 109.5 . . ?
C90 C91 H91C 109.5 . . ?
H91A C91 H91C 109.5 . . ?
H91B C91 H91C 109.5 . . ?
C90' O1' H1O' 109.5 . . ?
O1' C90' C91' 109.55(10) . . ?
O1' C90' H90C 109.8 . . ?
C91' C90' H90C 109.8 . . ?
O1' C90' H90D 109.8 . . ?
C91' C90' H90D 109.8 . . ?
H90C C90' H90D 108.2 . . ?
C90' C91' H91D 109.5 . . ?
C90' C91' H91E 109.5 . . ?
H91D C91' H91E 109.5 . . ?
C90' C91' H91F 109.5 . . ?
H91D C91' H91F 109.5 . . ?
H91E C91' H91F 109.5 . . ?
C92 O2 H2O2 109.5 . . ?
O2 C92 C93 109.37(10) . . ?
O2 C92 H92A 109.8 . . ?
C93 C92 H92A 109.8 . . ?
O2 C92 H92B 109.8 . . ?
C93 C92 H92B 109.8 . . ?
H92A C92 H92B 108.2 . . ?
C92 C93 H93A 109.5 . . ?
C92 C93 H93B 109.5 . . ?
H93A C93 H93B 109.5 . . ?
C92 C93 H93C 109.5 . . ?
H93A C93 H93C 109.5 . . ?
H93B C93 H93C 109.5 . . ?
C92' O2' H2O' 109.5 . . ?
O2' C92' C93' 109.47(10) . . ?
O2' C92' H92C 109.8 . . ?
C93' C92' H92C 109.8 . . ?
O2' C92' H92D 109.8 . . ?
C93' C92' H92D 109.8 . . ?
H92C C92' H92D 108.2 . . ?
C92' C93' H93D 109.5 . . ?
C92' C93' H93E 109.5 . . ?
H93D C93' H93E 109.5 . . ?
C92' C93' H93F 109.5 . . ?
H93D C93' H93F 109.5 . . ?
H93E C93' H93F 109.5 . . ?

loop_
_geom_bond_atom_site_label_1
_geom_bond_atom_site_label_2
_geom_bond_distance
_geom_bond_site_symmetry_2
_geom_bond_publ_flag
Br1 Cu1 2.5351(4) . ?
Cu1 N3 2.097(2) . ?
Cu1 P1 2.2362(7) . ?
Cu1 P2 2.273(5) . ?
Cu1 P2' 2.275(10) . ?
Cu1 Cu2 2.7054(5) . ?
Cu2 N2 1.985(2) . ?
Cu2 N1 2.064(2) . ?
Cu2 P3 2.1955(8) . ?
P1 C11 1.835(3) . ?
P1 C19 1.838(3) . ?
P1 C16 1.841(3) . ?
P2 C26 1.838(6) . ?
P2 C29 1.843(6) . ?
P2 C21 1.849(6) . ?
P2' C21 1.809(11) . ?
P2' C29' 1.841(10) . ?
P2' C26' 1.843(10) . ?
P3 C31 1.831(3) . ?
P3 C36 1.838(3) . ?
P3 C39 1.839(3) . ?
N1 C15 1.341(4) . ?
N1 C11 1.354(3) . ?
N2 C25 1.338(4) . ?
N2 C21 1.354(4) . ?
N3 C35 1.343(3) . ?
N3 C31 1.354(4) . ?
C11 C12 1.385(4) . ?
C12 C13 1.385(4) . ?
C12 H12 0.9500 . ?
C13 C14 1.374(4) . ?
C13 H13 0.9500 . ?
C14 C15 1.375(4) . ?
C14 H14 0.9500 . ?
C15 H15 0.9500 . ?
C16 C17 1.524(5) . ?
C16 H16A 0.9900 . ?
C16 H16B 0.9900 . ?
C17 C18 1.494(6) . ?
C17 H17A 0.9900 . ?
C17 H17B 0.9900 . ?
C18 C19 1.535(5) . ?
C18 H18A 0.9900 . ?
C18 H18B 0.9900 . ?
C19 H19A 0.9900 . ?
C19 H19B 0.9900 . ?
C21 C22 1.385(4) . ?
C22 C23 1.384(5) . ?
C22 H22 0.9500 . ?
C23 C24 1.369(5) . ?
C23 H23 0.9500 . ?
C24 C25 1.385(5) . ?
C24 H24 0.9500 . ?
C25 H25 0.9500 . ?
C31 C32 1.383(4) . ?
C32 C33 1.391(4) . ?
C32 H32 0.9500 . ?
C33 C34 1.374(5) . ?
C33 H33 0.9500 . ?
C34 C35 1.384(4) . ?
C34 H34 0.9500 . ?
C35 H35 0.9500 . ?
C36 C37 1.529(5) . ?
C36 H36A 0.9900 . ?
C36 H36B 0.9900 . ?
C37 C38 1.527(5) . ?
C37 H37A 0.9900 . ?
C37 H37B 0.9900 . ?
C38 C39 1.523(4) . ?
C38 H38A 0.9900 . ?
C38 H38B 0.9900 . ?
C39 H39A 0.9900 . ?
C39 H39B 0.9900 . ?
C26 C27 1.519(7) . ?
C26 H26A 0.9900 . ?
C26 H26B 0.9900 . ?
C27 C28 1.567(15) . ?
C27 H27A 0.9900 . ?
C27 H27B 0.9900 . ?
C28 C29 1.493(13) . ?
C28 H28A 0.9900 . ?
C28 H28B 0.9900 . ?
C29 H29A 0.9900 . ?
C29 H29B 0.9900 . ?
C26' C27' 1.535(18) . ?
C26' H26C 0.9900 . ?
C26' H26D 0.9900 . ?
C27' C28' 1.58(2) . ?
C27' H27C 0.9900 . ?
C27' H27D 0.9900 . ?
C28' C29' 1.517(12) . ?
C28' H28C 0.9900 . ?
C28' H28D 0.9900 . ?
C29' H29C 0.9900 . ?
C29' H29D 0.9900 . ?
O1 C90 1.4194(10) . ?
O1 H1O1 0.8400 . ?
C90 C91 1.5298(10) . ?
C90 H90A 0.9900 . ?
C90 H90B 0.9900 . ?
C91 H91A 0.9800 . ?
C91 H91B 0.9800 . ?
C91 H91C 0.9800 . ?
O1' C90' 1.4198(10) . ?
O1' H1O' 0.8400 . ?
C90' C91' 1.5298(10) . ?
C90' H90C 0.9900 . ?
C90' H90D 0.9900 . ?
C91' H91D 0.9800 . ?
C91' H91E 0.9800 . ?
C91' H91F 0.9800 . ?
O2 C92 1.4203(10) . ?
O2 H2O2 0.8400 . ?
C92 C93 1.5304(10) . ?
C92 H92A 0.9900 . ?
C92 H92B 0.9900 . ?
C93 H93A 0.9800 . ?
C93 H93B 0.9800 . ?
C93 H93C 0.9800 . ?
O2' C92' 1.4200(10) . ?
O2' H2O' 0.8400 . ?
C92' C93' 1.5302(10) . ?
C92' H92C 0.9900 . ?
C92' H92D 0.9900 . ?
C93' H93D 0.9800 . ?
C93' H93E 0.9800 . ?
C93' H93F 0.9800 . ?

loop_
_geom_hbond_atom_site_label_D
_geom_hbond_atom_site_label_H
_geom_hbond_atom_site_label_A
_geom_hbond_distance_DH
_geom_hbond_distance_HA
_geom_hbond_distance_DA
_geom_hbond_angle_DHA
_geom_hbond_site_symmetry_A
_geom_hbond_publ_flag
O1 H1O1 Br2 0.84 2.39 3.229(6) 173.0 . yes
O2 H2O2 Br2 0.84 2.55 3.281(8) 146.4 . yes
